data_7221102
loop_
_publ_author_name
'Zhang, F.'
'Zavalii, P.Yu.'
'Whittingham, M.S.'

_publ_section_title
;
 Synthesis and characterisation of a pipe-structure manganese vanadium
 oxide by hydrothermal reaction
;
_journal_name_full 'Journal of Materials Chemistry'
_journal_page_first 3137
_journal_page_last 3140
_journal_volume 9
_journal_year 1999
_chemical_formula_sum 'H3 Mn6.867 O18.801 V4'
_chemical_name_systematic 'Mn6.867 (O H)3 (V O4)3.602 (V2 O7)0.199'
_space_group_IT_number 186
_symmetry_space_group_name_Hall 'P 6c -2c'
_symmetry_space_group_name_H-M 'P 63 m c'
_cell_angle_alpha 90
_cell_angle_beta 90
_cell_angle_gamma 120
_cell_formula_units_Z 2
_cell_length_a 13.2293
_cell_length_b 13.2293
_cell_length_c 5.25472
_cell_volume 796.442
_citation_journal_id_ASTM JMACEP
_cod_data_source_file Zhang_JMACEP_1999_145.cif
_cod_data_source_block H3Mn6.867O18.801V4
_cod_original_cell_volume 796.4416
_cod_database_code 7221102

loop_
_symmetry_equiv_pos_as_xyz
x,y,z
x-y,x,z+1/2
-y,x-y,z
-x,-y,z+1/2
-x+y,-x,z
y,-x+y,z+1/2
y,x,z+1/2
-x+y,y,z
-x,-x+y,z+1/2
-y,-x,z
x-y,-y,z+1/2
x,x-y,z

loop_
_atom_site_label
_atom_site_type_symbol
_atom_site_fract_x
_atom_site_fract_y
_atom_site_fract_z
_atom_site_occupancy
_atom_site_U_iso_or_equiv
V2 V+5 0.3333 0.6667 0.7516 0.801 0.0
O1 O-2 0.0726 0.3397 0.8404 1 0.0
O5 O-2 0.9199 0.0801 0.5583 1 0.0
V3 V+5 0.3333 0.6667 0.464 0.199 0.0
O6 O-2 0.3333 0.6667 0.125 0.801 0.0
O3 O-2 0.5262 0.4738 0.6991 1 0.0
O4 O-2 0.4002 0.5998 0.6279 1 0.0
V1 V+5 0.15073 0.84927 0.0112 1 0.0
Mn1 Mn+2 0.42632 0.07902 -0.0137 1 0.0
O2 O-2 0.8123 0.1877 0.7917 1 0.0
Mn2 Mn+3 0 0 0.8046 0.868 0.0
